data_2243956
loop_
_publ_author_name
'Halz, Jan Henrik'
'Hentsch, Andreas'
'Wagner, Christoph'
'Merzweiler, Kurt'

_publ_section_title
;
 Synthesis and crystal structures of three Schiff bases derived from
 3-formylacetylacetone and <i>o</i>-, <i>m</i>- and <i>p</i>-aminobenzoic
 acid
;
_journal_issue 1
_journal_name_full 'Acta Crystallographica Section E'
_journal_page_first
;
;
_journal_paper_doi 10.1107/S2056989021013050
_journal_volume 78
_journal_year 2022
_chemical_formula_iupac 'C13 H13 N O4'
_chemical_formula_moiety 'C13 H13 N O4'
_chemical_formula_sum 'C13 H13 N O4'
_chemical_formula_weight 247.24
_chemical_name_common
;
3-[(4-Carboxyphenylamino)methylidene]pentane-2,4-dione
;
_chemical_name_systematic
;
4-[(2-Acetyl-3-oxobut-1-en-1-yl)amino]benzoic acid
;
_space_group_crystal_system monoclinic
_space_group_IT_number 14
_space_group_name_Hall '-P 2ybc'
_space_group_name_H-M_alt 'P 1 21/c 1'
_atom_sites_solution_hydrogens mixed
_audit_creation_method
;
Olex2 1.2
(compiled 2018.05.29 svn.r3508 for OlexSys, GUI svn.r5506)
;
_cell_angle_alpha 90
_cell_angle_beta 118.422(4)
_cell_angle_gamma 90
_cell_formula_units_Z 4
_cell_length_a 10.8649(6)
_cell_length_b 10.6185(5)
_cell_length_c 11.3616(6)
_cell_measurement_reflns_used 6441
_cell_measurement_temperature 170
_cell_measurement_theta_max 29.59
_cell_measurement_theta_min 1.92
_cell_volume 1152.78(11)
_computing_cell_refinement
;
X-Area (Stoe, 2016)
;
_computing_data_collection
;
X-Area (Stoe, 2016)
;
_computing_data_reduction
;
X-Area (Stoe, 2016)
;
_computing_molecular_graphics
;
DIAMOND (Brandenburg et al., 2019)
;
_computing_publication_material
;
<i>OLEX2</i> (Dolomanov <i>et al.</i>,  2009)
;
_computing_structure_refinement
;
SHELXL (Sheldrick, 2015b)
;
_computing_structure_solution
;
SHELXT (Sheldrick, 2015a)
;
_diffrn_ambient_temperature 170
_diffrn_detector_area_resol_mean 6.67
_diffrn_measured_fraction_theta_full 0.986
_diffrn_measured_fraction_theta_max 0.987
_diffrn_measurement_device '2-circle diffractometer'
_diffrn_measurement_device_type 'Stoe IPDS 2T'
_diffrn_measurement_method 'rotation method, \w scans'
_diffrn_radiation_type MoK\a
_diffrn_radiation_wavelength 0.71073
_diffrn_reflns_av_R_equivalents 0.0363
_diffrn_reflns_av_unetI/netI 0.0256
_diffrn_reflns_limit_h_max 13
_diffrn_reflns_limit_h_min -12
_diffrn_reflns_limit_k_max 13
_diffrn_reflns_limit_k_min -12
_diffrn_reflns_limit_l_max 13
_diffrn_reflns_limit_l_min -14
_diffrn_reflns_number 5856
_diffrn_reflns_theta_full 25.242
_diffrn_reflns_theta_max 25.993
_diffrn_reflns_theta_min 2.131
_exptl_absorpt_coefficient_mu 0.107
_exptl_absorpt_correction_type none
_exptl_crystal_colour 'clear yellowish colourless'
_exptl_crystal_density_diffrn 1.425
_exptl_crystal_density_method 'not measured'
_exptl_crystal_description plate
_exptl_crystal_F_000 520
_exptl_crystal_size_max 0.538
_exptl_crystal_size_mid 0.253
_exptl_crystal_size_min 0.083
_refine_diff_density_max 0.266
_refine_diff_density_min -0.185
_refine_ls_extinction_method none
_refine_ls_goodness_of_fit_ref 1.060
_refine_ls_hydrogen_treatment mixed
_refine_ls_matrix_type full
_refine_ls_number_parameters 169
_refine_ls_number_reflns 2225
_refine_ls_number_restraints 0
_refine_ls_restrained_S_all 1.060
_refine_ls_R_factor_all 0.0553
_refine_ls_R_factor_gt 0.0447
_refine_ls_shift/su_max 0.000
_refine_ls_shift/su_mean 0.000
_refine_ls_structure_factor_coef Fsqd
_refine_ls_weighting_details 'w=1/[\s^2^(Fo^2^)+(0.0728P)^2^+0.2229P] where P=(Fo^2^+2Fc^2^)/3'
_refine_ls_weighting_scheme calc
_refine_ls_wR_factor_gt 0.1187
_refine_ls_wR_factor_ref 0.1294
_reflns_number_gt 1796
_reflns_number_total 2225
_reflns_threshold_expression 'I > 2\s(I)'
_cod_data_source_file wm5628sup1.cif
_cod_data_source_block 3
_cod_database_code 2243956
_shelx_space_group_comment
;
The symmetry employed for this shelxl refinement is uniquely defined
by the following loop, which should always be used as a source of
symmetry information in preference to the above space-group names.
They are only intended as comments.
;
_shelx_estimated_absorpt_t_min 0.945
_shelx_estimated_absorpt_t_max 0.991

loop_
_space_group_symop_operation_xyz
'x, y, z'
'-x, y+1/2, -z+1/2'
'-x, -y, -z'
'x, -y-1/2, z-1/2'

loop_
_atom_site_type_symbol
_atom_site_label
_atom_site_fract_x
_atom_site_fract_y
_atom_site_fract_z
_atom_site_U_iso_or_equiv
_atom_site_adp_type
_atom_site_calc_flag
_atom_site_occupancy
_atom_site_disorder_assembly
_atom_site_disorder_group
O O1 0.26870(14) 0.40034(11) 0.95427(13) 0.0496(4) Uani d 1 . .
O O2 0.47787(18) 0.71853(13) 1.16675(13) 0.0659(5) Uani d 1 . .
O O3 0.05035(12) 0.60892(10) 0.12974(12) 0.0429(3) Uani d 1 . .
H H13 0.010(3) 0.600(3) 0.019(3) 0.132(14) Uiso d 1 . .
O O4 0.02909(13) 0.39969(10) 0.12604(12) 0.0457(3) Uani d 1 . .
N N 0.25034(14) 0.51162(11) 0.74534(14) 0.0372(3) Uani d 1 . .
H H8 0.2356 0.4443 0.7789 0.045 Uiso calc 1 . .
C C1 0.3680(2) 0.48695(16) 1.16943(19) 0.0471(4) Uani d 1 . .
H H3 0.4676 0.4951 1.2227 0.071 Uiso calc 1 . .
H H1 0.3385 0.4078 1.1884 0.071 Uiso calc 1 . .
H H2 0.3228 0.5544 1.1903 0.071 Uiso calc 1 . .
C C2 0.32935(16) 0.49262(14) 1.02514(18) 0.0392(4) Uani d 1 . .
C C3 0.36077(16) 0.60332(14) 0.96565(16) 0.0366(4) Uani d 1 . .
C C4 0.44066(17) 0.71139(15) 1.04708(16) 0.0418(4) Uani d 1 . .
C C5 0.47780(19) 0.81748(16) 0.98209(17) 0.0455(4) Uani d 1 . .
H H6 0.5200 0.7839 0.9314 0.068 Uiso calc 1 . .
H H4 0.5425 0.8732 1.0498 0.068 Uiso calc 1 . .
H H5 0.3946 0.8631 0.9236 0.068 Uiso calc 1 . .
C C6 0.31691(16) 0.60528(14) 0.83010(16) 0.0370(4) Uani d 1 . .
H H7 0.3352 0.6777 0.7950 0.044 Uiso calc 1 . .
C C7 0.20199(15) 0.51226(14) 0.60687(16) 0.0350(4) Uani d 1 . .
C C8 0.16521(16) 0.62357(14) 0.53318(16) 0.0379(4) Uani d 1 . .
H H9 0.1719 0.7001 0.5756 0.046 Uiso calc 1 . .
C C9 0.11906(16) 0.62019(14) 0.39778(16) 0.0372(4) Uani d 1 . .
H H10 0.0962 0.6949 0.3492 0.045 Uiso calc 1 . .
C C10 0.10618(15) 0.50592(13) 0.33249(17) 0.0335(3) Uani d 1 . .
C C11 0.14053(17) 0.39422(14) 0.40664(16) 0.0378(4) Uani d 1 . .
H H11 0.1307 0.3174 0.3637 0.045 Uiso calc 1 . .
C C12 0.18846(17) 0.39721(14) 0.54199(17) 0.0392(4) Uani d 1 . .
H H12 0.2120 0.3226 0.5908 0.047 Uiso calc 1 . .
C C13 0.05802(15) 0.50298(13) 0.18776(17) 0.0360(4) Uani d 1 . .

loop_
_atom_site_aniso_label
_atom_site_aniso_U_11
_atom_site_aniso_U_22
_atom_site_aniso_U_33
_atom_site_aniso_U_12
_atom_site_aniso_U_13
_atom_site_aniso_U_23
O1 0.0581(7) 0.0358(6) 0.0532(7) -0.0088(5) 0.0249(6) -0.0014(5)
O2 0.0992(11) 0.0492(8) 0.0403(7) -0.0221(7) 0.0259(7) -0.0058(6)
O3 0.0523(7) 0.0300(6) 0.0431(7) -0.0037(5) 0.0199(5) 0.0013(4)
O4 0.0624(7) 0.0301(6) 0.0440(7) -0.0095(5) 0.0250(6) -0.0070(4)
N 0.0399(7) 0.0308(7) 0.0398(8) -0.0021(5) 0.0181(6) -0.0014(5)
C1 0.0529(10) 0.0405(9) 0.0499(10) -0.0014(7) 0.0262(8) 0.0035(7)
C2 0.0365(8) 0.0314(8) 0.0497(10) 0.0023(6) 0.0204(7) 0.0011(6)
C3 0.0361(8) 0.0301(7) 0.0421(9) 0.0022(6) 0.0174(7) 0.0005(6)
C4 0.0459(9) 0.0336(8) 0.0426(9) -0.0002(6) 0.0184(7) 0.0001(6)
C5 0.0519(10) 0.0359(9) 0.0462(9) -0.0080(7) 0.0212(8) -0.0034(7)
C6 0.0358(8) 0.0296(7) 0.0460(9) 0.0014(6) 0.0197(7) 0.0006(6)
C7 0.0307(7) 0.0330(8) 0.0414(9) -0.0009(6) 0.0171(6) -0.0015(6)
C8 0.0397(8) 0.0275(7) 0.0443(9) 0.0019(6) 0.0182(7) -0.0057(6)
C9 0.0387(8) 0.0266(7) 0.0446(9) 0.0022(6) 0.0184(7) 0.0009(6)
C10 0.0312(7) 0.0279(7) 0.0419(9) -0.0017(5) 0.0177(6) -0.0024(6)
C11 0.0423(8) 0.0263(7) 0.0441(9) -0.0025(6) 0.0198(7) -0.0038(6)
C12 0.0436(8) 0.0266(7) 0.0453(9) -0.0015(6) 0.0194(7) 0.0003(6)
C13 0.0343(7) 0.0283(7) 0.0444(9) -0.0015(6) 0.0180(7) -0.0010(6)

loop_
_atom_type_symbol
_atom_type_description
_atom_type_scat_dispersion_real
_atom_type_scat_dispersion_imag
_atom_type_scat_source
C C 0.0033 0.0016 'International Tables Vol C Tables 4.2.6.8 and 6.1.1.4'
H H 0.0000 0.0000 'International Tables Vol C Tables 4.2.6.8 and 6.1.1.4'
N N 0.0061 0.0033 'International Tables Vol C Tables 4.2.6.8 and 6.1.1.4'
O O 0.0106 0.0060 'International Tables Vol C Tables 4.2.6.8 and 6.1.1.4'

loop_
_geom_angle_atom_site_label_1
_geom_angle_atom_site_label_2
_geom_angle_atom_site_label_3
_geom_angle_site_symmetry_1
_geom_angle_site_symmetry_3
_geom_angle
_geom_angle_publ_flag
C13 O3 H13 . . 113.3(17) ?
C6 N H8 . . 116.9 ?
C6 N C7 . . 126.30(13) ?
C7 N H8 . . 116.9 ?
H3 C1 H1 . . 109.5 ?
H3 C1 H2 . . 109.5 ?
H1 C1 H2 . . 109.5 ?
C2 C1 H3 . . 109.5 ?
C2 C1 H1 . . 109.5 ?
C2 C1 H2 . . 109.5 ?
O1 C2 C1 . . 117.89(14) ?
O1 C2 C3 . . 119.97(16) ?
C3 C2 C1 . . 122.14(14) ?
C4 C3 C2 . . 121.99(15) ?
C6 C3 C2 . . 119.45(14) ?
C6 C3 C4 . . 118.54(14) ?
O2 C4 C3 . . 122.13(15) ?
O2 C4 C5 . . 118.41(15) ?
C3 C4 C5 . . 119.46(15) ?
C4 C5 H6 . . 109.5 ?
C4 C5 H4 . . 109.5 ?
C4 C5 H5 . . 109.5 ?
H6 C5 H4 . . 109.5 ?
H6 C5 H5 . . 109.5 ?
H4 C5 H5 . . 109.5 ?
N C6 C3 . . 125.17(15) ?
N C6 H7 . . 117.4 ?
C3 C6 H7 . . 117.4 ?
C8 C7 N . . 121.74(13) ?
C8 C7 C12 . . 119.78(15) ?
C12 C7 N . . 118.48(13) ?
C7 C8 H9 . . 120.0 ?
C9 C8 C7 . . 119.92(14) ?
C9 C8 H9 . . 120.0 ?
C8 C9 H10 . . 119.7 ?
C8 C9 C10 . . 120.63(14) ?
C10 C9 H10 . . 119.7 ?
C9 C10 C11 . . 119.16(16) ?
C9 C10 C13 . . 120.39(13) ?
C11 C10 C13 . . 120.45(13) ?
C10 C11 H11 . . 119.8 ?
C12 C11 C10 . . 120.44(14) ?
C12 C11 H11 . . 119.8 ?
C7 C12 H12 . . 120.0 ?
C11 C12 C7 . . 120.05(14) ?
C11 C12 H12 . . 120.0 ?
O3 C13 C10 . . 117.16(13) ?
O4 C13 O3 . . 122.59(15) ?
O4 C13 C10 . . 120.23(13) ?

loop_
_geom_bond_atom_site_label_1
_geom_bond_atom_site_label_2
_geom_bond_site_symmetry_2
_geom_bond_distance
_geom_bond_publ_flag
O1 C2 . 1.2401(19) y
O2 C4 . 1.223(2) y
O3 H13 . 1.12(3) ?
O3 C13 . 1.2863(18) ?
O4 C13 . 1.2584(18) ?
N H8 . 0.8600 ?
N C6 . 1.333(2) y
N C7 . 1.402(2) ?
C1 H3 . 0.9600 ?
C1 H1 . 0.9600 ?
C1 H2 . 0.9600 ?
C1 C2 . 1.487(3) y
C2 C3 . 1.475(2) y
C3 C4 . 1.470(2) y
C3 C6 . 1.379(2) y
C4 C5 . 1.503(2) y
C5 H6 . 0.9600 ?
C5 H4 . 0.9600 ?
C5 H5 . 0.9600 ?
C6 H7 . 0.9300 ?
C7 C8 . 1.392(2) ?
C7 C12 . 1.398(2) ?
C8 H9 . 0.9300 ?
C8 C9 . 1.373(2) ?
C9 H10 . 0.9300 ?
C9 C10 . 1.394(2) ?
C10 C11 . 1.399(2) ?
C10 C13 . 1.470(2) ?
C11 H11 . 0.9300 ?
C11 C12 . 1.369(2) ?
C12 H12 . 0.9300 ?

loop_
_geom_hbond_atom_site_label_D
_geom_hbond_atom_site_label_H
_geom_hbond_atom_site_label_A
_geom_hbond_site_symmetry_A
_geom_hbond_distance_DH
_geom_hbond_distance_HA
_geom_hbond_distance_DA
_geom_hbond_angle_DHA
O3 H13 O4 3_565 1.12(3) 1.49(3) 2.6098(18) 173(3)
N H8 O1 . 0.86 1.91 2.5729(18) 133.1
C8 H9 O3 4_576 0.93 2.65 3.4832(18) 149.9
C9 H10 O4 2 0.93 2.65 3.3252(18) 129.9
C11 H11 O1 4_565 0.93 2.68 3.3612(19) 130.7

loop_
_geom_torsion_atom_site_label_1
_geom_torsion_atom_site_label_2
_geom_torsion_atom_site_label_3
_geom_torsion_atom_site_label_4
_geom_torsion_site_symmetry_1
_geom_torsion_site_symmetry_2
_geom_torsion_site_symmetry_3
_geom_torsion_site_symmetry_4
_geom_torsion
_geom_torsion_publ_flag
O1 C2 C3 C4 . . . . -175.84(16) ?
O1 C2 C3 C6 . . . . 2.8(2) ?
N C7 C8 C9 . . . . 179.62(14) ?
N C7 C12 C11 . . . . 179.51(14) ?
C1 C2 C3 C4 . . . . 4.2(2) ?
C1 C2 C3 C6 . . . . -177.18(15) ?
C2 C3 C4 O2 . . . . -4.5(3) ?
C2 C3 C4 C5 . . . . 175.83(15) ?
C2 C3 C6 N . . . . -2.4(2) ?
C4 C3 C6 N . . . . 176.29(15) ?
C6 N C7 C8 . . . . -27.4(2) y
C6 N C7 C12 . . . . 153.77(15) ?
C6 C3 C4 O2 . . . . 176.88(17) y
C6 C3 C4 C5 . . . . -2.8(2) ?
C7 N C6 C3 . . . . 178.50(15) ?
C7 C8 C9 C10 . . . . 1.1(2) ?
C8 C7 C12 C11 . . . . 0.7(2) ?
C8 C9 C10 C11 . . . . 0.2(2) ?
C8 C9 C10 C13 . . . . -179.41(14) ?
C9 C10 C11 C12 . . . . -1.1(2) ?
C9 C10 C13 O3 . . . . 10.8(2) ?
C9 C10 C13 O4 . . . . -170.75(15) ?
C10 C11 C12 C7 . . . . 0.7(3) ?
C11 C10 C13 O3 . . . . -168.83(14) ?
C11 C10 C13 O4 . . . . 9.7(2) ?
C12 C7 C8 C9 . . . . -1.6(2) ?
C13 C10 C11 C12 . . . . 178.49(15) ?

_cod_database_fobs_code 2243956
